data_4507962
loop_
_publ_author_name
'Wang, Xiu-Li'
'Luan, Jian'
'Sui, Fang-Fang'
'Lin, Hong-Yan'
'Liu, Guo-Cheng'
'Xu, Chuang'

_publ_section_title
;
 Structural Diversities and Fluorescent and Photocatalytic Properties of a
 Series of CuIICoordination Polymers Constructed from Flexible
 Bis-pyridyl-bis-amide Ligands with Different Spacer Lengths and Different
 Aromatic Carboxylates
;
_journal_issue 8
_journal_name_full 'Crystal Growth &amp; Design'
_journal_page_first 3561
_journal_paper_doi 10.1021/cg400538c
_journal_volume 13
_journal_year 2013
_chemical_formula_sum 'C38 H50 Cu3 N4 O23'
_chemical_formula_weight 1121.44
_chemical_name_systematic
; 
 ? 
;
_space_group_IT_number 60
_symmetry_cell_setting orthorhombic
_symmetry_space_group_name_Hall '-P 2n 2ab'
_symmetry_space_group_name_H-M 'P b c n'
_atom_sites_solution_hydrogens geom
_atom_sites_solution_primary direct
_atom_sites_solution_secondary difmap
_audit_creation_method SHELXL-97
_cell_angle_alpha 90.00
_cell_angle_beta 90.00
_cell_angle_gamma 90.00
_cell_formula_units_Z 4
_cell_length_a 10.9568(7)
_cell_length_b 17.7717(12)
_cell_length_c 22.2155(15)
_cell_measurement_temperature 296(2)
_cell_measurement_theta_max 26.05
_cell_measurement_theta_min 1.83
_cell_volume 4325.8(5)
_computing_cell_refinement 'SMART (Bruker, 2001)'
_computing_data_collection 'SMART (Bruker, 2001)'
_computing_data_reduction 'SAINT+ (Bruker, 1999)'
_computing_molecular_graphics 'PLATON (Spek, 2003)'
_computing_publication_material 'SHELXTL (1998)'
_computing_structure_refinement 'SHELXL-97 (Sheldrick, 2008)'
_computing_structure_solution 'SHELXS-97 (Sheldrick, 2008)'
_diffrn_ambient_temperature 296(2)
_diffrn_measured_fraction_theta_full 0.998
_diffrn_measured_fraction_theta_max 0.998
_diffrn_measurement_device_type 'CCD area detector'
_diffrn_measurement_method 'phi and omega scans'
_diffrn_radiation_monochromator graphite
_diffrn_radiation_source 'fine-focus sealed tube'
_diffrn_radiation_type MoK\a
_diffrn_radiation_wavelength 0.71073
_diffrn_reflns_av_R_equivalents 0.0363
_diffrn_reflns_av_sigmaI/netI 0.0245
_diffrn_reflns_limit_h_max 13
_diffrn_reflns_limit_h_min -12
_diffrn_reflns_limit_k_max 21
_diffrn_reflns_limit_k_min -21
_diffrn_reflns_limit_l_max 21
_diffrn_reflns_limit_l_min -27
_diffrn_reflns_number 26245
_diffrn_reflns_theta_full 26.05
_diffrn_reflns_theta_max 26.05
_diffrn_reflns_theta_min 1.83
_exptl_absorpt_coefficient_mu 1.557
_exptl_absorpt_correction_T_max 0.792
_exptl_absorpt_correction_T_min 0.763
_exptl_absorpt_correction_type empirical
_exptl_absorpt_process_details SADABS
_exptl_crystal_colour BLUE
_exptl_crystal_density_diffrn 1.722
_exptl_crystal_density_method 'not measured'
_exptl_crystal_description BLOCK
_exptl_crystal_F_000 2308
_exptl_crystal_size_max 0.18
_exptl_crystal_size_mid 0.17
_exptl_crystal_size_min 0.15
_refine_diff_density_max 0.594
_refine_diff_density_min -0.773
_refine_diff_density_rms 0.086
_refine_ls_extinction_method none
_refine_ls_goodness_of_fit_ref 1.237
_refine_ls_hydrogen_treatment constr
_refine_ls_matrix_type full
_refine_ls_number_parameters 308
_refine_ls_number_reflns 4274
_refine_ls_number_restraints 0
_refine_ls_restrained_S_all 1.237
_refine_ls_R_factor_all 0.0555
_refine_ls_R_factor_gt 0.0477
_refine_ls_shift/su_max 0.000
_refine_ls_shift/su_mean 0.000
_refine_ls_structure_factor_coef Fsqd
_refine_ls_weighting_details 'calc w=1/[\s^2^(Fo^2^)+(0.0395P)^2^+11.8466P] where P=(Fo^2^+2Fc^2^)/3'
_refine_ls_weighting_scheme calc
_refine_ls_wR_factor_gt 0.1207
_refine_ls_wR_factor_ref 0.1240
_reflns_number_gt 3731
_reflns_number_total 4274
_reflns_threshold_expression >2sigma(I)
_cod_data_source_file cg400538c_si_002.cif
_cod_data_source_block 3
_cod_depositor_comments
;
The following automatic conversions were performed:

'_symmetry_cell_setting' value 'Orthorhombic' changed to
'orthorhombic' according to
/home/saulius/struct/CIF-dictionaries/cif_core.dic dictionary named
'cif_core.dic' version 2.4.2 from 2011-04-26.

Automatic conversion script
Id: cif_fix_values 1891 2012-01-12 08:04:46Z andrius 
;
_cod_database_code 4507962

loop_
_symmetry_equiv_pos_as_xyz
'x, y, z'
'-x+1/2, -y+1/2, z+1/2'
'x+1/2, -y+1/2, -z'
'-x, y, -z+1/2'
'-x, -y, -z'
'x-1/2, y-1/2, -z-1/2'
'-x-1/2, y-1/2, z'
'x, -y, z-1/2'

loop_
_atom_site_label
_atom_site_type_symbol
_atom_site_fract_x
_atom_site_fract_y
_atom_site_fract_z
_atom_site_U_iso_or_equiv
_atom_site_adp_type
_atom_site_occupancy
_atom_site_symmetry_multiplicity
_atom_site_calc_flag
_atom_site_refinement_flags
C1 C 0.9325(4) 0.0034(3) 0.0078(2) 0.0410(11) Uani 1 1 d .
H1A H 0.8849 -0.0173 -0.0251 0.049 Uiso 1 1 calc R
H1B H 0.9160 -0.0266 0.0433 0.049 Uiso 1 1 calc R
O1 O 0.4566(3) 0.24929(16) 0.16450(17) 0.0429(8) Uani 1 1 d .
O1W O 1.0000 0.6376(3) 0.2500 0.086(2) Uani 1 2 d S
H1WA H 1.0419 0.6661 0.2215 0.103 Uiso 1 1 d R
Cu1 Cu 1.0000 0.51424(3) 0.2500 0.02116(17) Uani 1 2 d S
O2W O 1.0865(3) 0.50493(17) 0.17200(13) 0.0325(7) Uani 1 1 d .
H2WA H 1.0423 0.5139 0.1498 0.039 Uiso 1 1 d R
H2WB H 1.1357 0.5204 0.1757 0.039 Uiso 1 1 d R
C2 C 0.8912(4) 0.0828(3) 0.0192(3) 0.0457(12) Uani 1 1 d .
H2A H 0.8998 0.1112 -0.0178 0.055 Uiso 1 1 calc R
H2B H 0.9454 0.1052 0.0487 0.055 Uiso 1 1 calc R
N2 N 0.2090(3) 0.20488(19) 0.07037(16) 0.0279(8) Uani 1 1 d .
O2 O 0.2847(3) 0.31504(16) 0.15597(15) 0.0357(7) Uani 1 1 d .
Cu2 Cu 0.17311(4) 0.23017(3) 0.15702(2) 0.02441(15) Uani 1 1 d .
C3 C 0.7605(5) 0.0913(3) 0.0415(2) 0.0465(12) Uani 1 1 d .
H3A H 0.7494 0.0597 0.0767 0.056 Uiso 1 1 calc R
H3B H 0.7478 0.1431 0.0539 0.056 Uiso 1 1 calc R
O3 O 0.4556(3) 0.65255(15) 0.16064(14) 0.0298(7) Uani 1 1 d .
O3W O 0.1483(3) 0.24498(18) 0.24452(14) 0.0427(8) Uani 1 1 d .
H3WA H 0.1460 0.2900 0.2522 0.051 Uiso 1 1 d R
H3WB H 0.1782 0.2333 0.2697 0.051 Uiso 1 1 d R
N3 N 0.4641(3) 0.1258(2) -0.01704(17) 0.0321(8) Uani 1 1 d .
H3C H 0.4893 0.1336 -0.0532 0.038 Uiso 1 1 calc R
C4 C 0.6654(4) 0.0710(3) -0.0045(2) 0.0391(11) Uani 1 1 d .
H4A H 0.6729 0.0181 -0.0148 0.047 Uiso 1 1 calc R
H4B H 0.6786 0.1002 -0.0408 0.047 Uiso 1 1 calc R
O4 O 0.2842(3) 0.58919(17) 0.16936(16) 0.0381(8) Uani 1 1 d .
O4W O 0.0382(3) 0.34015(17) 0.13959(14) 0.0351(7) Uani 1 1 d .
H4WA H 0.0693 0.3721 0.1477 0.042 Uiso 1 1 d R
H4WB H -0.0253 0.3551 0.1635 0.042 Uiso 1 1 d R
C5 C 0.5391(4) 0.0863(3) 0.0195(2) 0.0346(10) Uani 1 1 d .
O5 O 0.8417(2) 0.51152(17) 0.20997(14) 0.0322(7) Uani 1 1 d .
O5W O 0.3000(7) 0.1801(4) 0.3221(4) 0.134(2) Uani 1 1 d .
C6 C 0.3485(4) 0.1556(2) -0.0020(2) 0.0299(9) Uani 1 1 d .
O6 O 0.8424(3) 0.38693(18) 0.20718(16) 0.0417(8) Uani 1 1 d .
C7 C 0.2662(4) 0.1714(3) -0.0478(2) 0.0396(11) Uani 1 1 d .
H7 H 0.2858 0.1611 -0.0877 0.048 Uiso 1 1 calc R
O7 O 0.5085(3) 0.0657(2) 0.06974(16) 0.0551(10) Uani 1 1 d .
C8 C 0.1545(4) 0.2026(3) -0.0331(2) 0.0438(12) Uani 1 1 d .
H8 H 0.0977 0.2135 -0.0630 0.053 Uiso 1 1 calc R
C9 C 0.1288(4) 0.2173(2) 0.0263(2) 0.0363(10) Uani 1 1 d .
H9 H 0.0525 0.2366 0.0362 0.044 Uiso 1 1 calc R
C10 C 0.3169(4) 0.1742(2) 0.0563(2) 0.0296(9) Uani 1 1 d .
H10 H 0.3728 0.1651 0.0869 0.035 Uiso 1 1 calc R
C11 C 0.4009(4) 0.3090(2) 0.16208(18) 0.0267(9) Uani 1 1 d .
C12 C 0.4688(3) 0.3830(2) 0.16625(17) 0.0219(8) Uani 1 1 d .
C13 C 0.5934(3) 0.3831(2) 0.17863(17) 0.0220(8) Uani 1 1 d .
H13 H 0.6348 0.3377 0.1825 0.026 Uiso 1 1 calc R
C14 C 0.6563(3) 0.4503(2) 0.18526(17) 0.0218(8) Uani 1 1 d .
C15 C 0.5935(3) 0.5184(2) 0.17970(17) 0.0221(8) Uani 1 1 d .
H15 H 0.6354 0.5637 0.1837 0.027 Uiso 1 1 calc R
C16 C 0.4686(3) 0.5189(2) 0.16822(17) 0.0214(8) Uani 1 1 d .
C17 C 0.4072(3) 0.4506(2) 0.16158(17) 0.0219(8) Uani 1 1 d .
H17 H 0.3238 0.4506 0.1539 0.026 Uiso 1 1 calc R
C18 C 0.7903(3) 0.4485(2) 0.20201(18) 0.0253(8) Uani 1 1 d .
C19 C 0.3976(4) 0.5907(2) 0.16604(18) 0.0245(8) Uani 1 1 d .

loop_
_atom_site_aniso_label
_atom_site_aniso_U_11
_atom_site_aniso_U_22
_atom_site_aniso_U_33
_atom_site_aniso_U_23
_atom_site_aniso_U_13
_atom_site_aniso_U_12
C1 0.029(2) 0.049(3) 0.044(3) 0.000(2) -0.001(2) -0.001(2)
O1 0.0413(19) 0.0192(14) 0.068(2) 0.0002(15) -0.0104(17) 0.0001(13)
O1W 0.159(7) 0.020(2) 0.078(4) 0.000 0.057(5) 0.000
Cu1 0.0129(3) 0.0213(3) 0.0293(4) 0.000 -0.0031(3) 0.000
O2W 0.0195(14) 0.0430(17) 0.0348(16) 0.0016(14) -0.0027(12) -0.0039(12)
C2 0.030(3) 0.050(3) 0.057(3) -0.003(3) -0.008(2) -0.002(2)
N2 0.0246(17) 0.0239(17) 0.035(2) -0.0025(15) 0.0003(15) 0.0000(14)
O2 0.0218(15) 0.0268(15) 0.059(2) -0.0064(14) 0.0039(14) -0.0079(12)
Cu2 0.0206(3) 0.0194(2) 0.0333(3) -0.0039(2) 0.0024(2) -0.00419(18)
C3 0.038(3) 0.054(3) 0.048(3) -0.010(2) -0.006(2) 0.008(2)
O3 0.0238(14) 0.0198(13) 0.0459(18) -0.0027(13) 0.0015(13) 0.0032(11)
O3W 0.055(2) 0.0386(17) 0.0342(17) -0.0068(14) 0.0051(16) -0.0090(16)
N3 0.0290(19) 0.038(2) 0.0290(19) 0.0011(16) 0.0056(15) 0.0013(15)
C4 0.026(2) 0.053(3) 0.038(3) 0.001(2) 0.003(2) 0.004(2)
O4 0.0198(15) 0.0299(16) 0.064(2) 0.0095(15) 0.0070(14) 0.0047(12)
O4W 0.0280(16) 0.0374(17) 0.0399(18) -0.0056(14) 0.0003(14) -0.0003(13)
C5 0.025(2) 0.043(3) 0.036(2) 0.002(2) 0.0041(19) 0.0006(19)
O5 0.0166(13) 0.0402(17) 0.0399(17) -0.0014(14) -0.0058(12) -0.0015(12)
O5W 0.128(6) 0.116(5) 0.159(7) 0.020(5) -0.006(5) 0.004(4)
C6 0.029(2) 0.027(2) 0.034(2) -0.0013(17) 0.0030(18) -0.0021(17)
O6 0.0208(15) 0.0400(18) 0.064(2) 0.0138(16) -0.0007(15) 0.0067(13)
C7 0.038(3) 0.048(3) 0.033(2) -0.005(2) -0.001(2) 0.001(2)
O7 0.045(2) 0.077(3) 0.043(2) 0.0210(19) 0.0141(17) 0.0176(19)
C8 0.038(3) 0.051(3) 0.043(3) -0.003(2) -0.012(2) 0.011(2)
C9 0.029(2) 0.031(2) 0.048(3) -0.004(2) -0.002(2) 0.0039(18)
C10 0.025(2) 0.031(2) 0.033(2) -0.0023(18) -0.0011(18) -0.0014(17)
C11 0.029(2) 0.022(2) 0.030(2) -0.0008(16) 0.0023(18) -0.0053(16)
C12 0.0195(19) 0.0203(18) 0.026(2) -0.0014(15) 0.0013(16) -0.0019(14)
C13 0.0214(19) 0.0195(18) 0.0252(19) 0.0005(15) 0.0013(16) 0.0033(15)
C14 0.0179(19) 0.0265(19) 0.0208(18) -0.0022(15) -0.0007(15) -0.0004(15)
C15 0.0179(18) 0.0212(18) 0.027(2) -0.0041(15) 0.0003(15) -0.0042(15)
C16 0.0155(17) 0.0221(19) 0.027(2) -0.0019(15) 0.0010(15) 0.0001(14)
C17 0.0154(17) 0.0224(18) 0.028(2) 0.0009(16) -0.0018(16) -0.0014(14)
C18 0.0149(18) 0.037(2) 0.024(2) 0.0022(17) -0.0007(15) 0.0008(17)
C19 0.024(2) 0.0207(19) 0.028(2) 0.0005(16) 0.0027(17) 0.0025(15)

loop_
_atom_type_symbol
_atom_type_description
_atom_type_scat_dispersion_real
_atom_type_scat_dispersion_imag
_atom_type_scat_source
C C 0.0033 0.0016 'International Tables Vol C Tables 4.2.6.8 and 6.1.1.4'
H H 0.0000 0.0000 'International Tables Vol C Tables 4.2.6.8 and 6.1.1.4'
N N 0.0061 0.0033 'International Tables Vol C Tables 4.2.6.8 and 6.1.1.4'
O O 0.0106 0.0060 'International Tables Vol C Tables 4.2.6.8 and 6.1.1.4'
Cu Cu 0.3201 1.2651 'International Tables Vol C Tables 4.2.6.8 and 6.1.1.4'

loop_
_geom_angle_atom_site_label_1
_geom_angle_atom_site_label_2
_geom_angle_atom_site_label_3
_geom_angle
_geom_angle_site_symmetry_1
_geom_angle_site_symmetry_3
C2 C1 C1 114.0(5) . 5_755
O5 Cu1 O5 177.15(18) 4_755 .
O5 Cu1 O2W 91.42(12) 4_755 4_755
O5 Cu1 O2W 88.35(12) . 4_755
O5 Cu1 O2W 88.35(12) 4_755 .
O5 Cu1 O2W 91.41(12) . .
O2W Cu1 O2W 170.42(18) 4_755 .
O5 Cu1 O1W 91.42(9) 4_755 .
O5 Cu1 O1W 91.42(9) . .
O2W Cu1 O1W 94.79(9) 4_755 .
O2W Cu1 O1W 94.79(9) . .
C1 C2 C3 115.6(4) . .
C9 N2 C10 118.5(4) . .
C9 N2 Cu2 122.3(3) . .
C10 N2 Cu2 119.1(3) . .
C11 O2 Cu2 123.9(3) . .
O2 Cu2 O3 173.20(12) . 7_655
O2 Cu2 O3W 89.71(13) . .
O3 Cu2 O3W 87.41(13) 7_655 .
O2 Cu2 N2 92.22(14) . .
O3 Cu2 N2 91.30(13) 7_655 .
O3W Cu2 N2 173.67(14) . .
C4 C3 C2 114.0(4) . .
C19 O3 Cu2 104.5(2) . 7_665
C5 N3 C6 126.7(4) . .
C3 C4 C5 110.6(4) . .
O7 C5 N3 122.5(4) . .
O7 C5 C4 121.4(4) . .
N3 C5 C4 116.0(4) . .
C18 O5 Cu1 118.8(3) . .
C10 C6 C7 118.4(4) . .
C10 C6 N3 122.4(4) . .
C7 C6 N3 119.0(4) . .
C8 C7 C6 118.9(4) . .
C9 C8 C7 118.9(4) . .
N2 C9 C8 122.5(4) . .
N2 C10 C6 122.6(4) . .
O1 C11 O2 124.8(4) . .
O1 C11 C12 120.3(4) . .
O2 C11 C12 114.9(3) . .
C17 C12 C13 119.5(3) . .
C17 C12 C11 120.7(3) . .
C13 C12 C11 119.7(3) . .
C14 C13 C12 120.6(3) . .
C13 C14 C15 119.5(3) . .
C13 C14 C18 119.3(3) . .
C15 C14 C18 121.1(3) . .
C16 C15 C14 120.4(3) . .
C15 C16 C17 119.2(3) . .
C15 C16 C19 121.6(3) . .
C17 C16 C19 119.2(3) . .
C12 C17 C16 120.9(3) . .
O6 C18 O5 124.3(4) . .
O6 C18 C14 119.2(4) . .
O5 C18 C14 116.5(3) . .
O4 C19 O3 121.4(4) . .
O4 C19 C16 120.0(3) . .
O3 C19 C16 118.6(3) . .

loop_
_geom_bond_atom_site_label_1
_geom_bond_atom_site_label_2
_geom_bond_distance
_geom_bond_site_symmetry_2
C1 C2 1.504(7) .
C1 C1 1.523(9) 5_755
O1 C11 1.226(5) .
O1W Cu1 2.192(5) .
Cu1 O5 1.950(3) 4_755
Cu1 O5 1.950(3) .
Cu1 O2W 1.982(3) 4_755
Cu1 O2W 1.982(3) .
C2 C3 1.523(7) .
N2 C9 1.334(6) .
N2 C10 1.339(5) .
N2 Cu2 2.015(4) .
O2 C11 1.284(5) .
O2 Cu2 1.942(3) .
Cu2 O3 1.974(3) 7_655
Cu2 O3W 1.980(3) .
C3 C4 1.504(7) .
O3 C19 1.276(5) .
O3 Cu2 1.974(3) 7_665
N3 C5 1.352(6) .
N3 C6 1.413(5) .
C4 C5 1.509(6) .
O4 C19 1.245(5) .
C5 O7 1.221(6) .
O5 C18 1.266(5) .
C6 C10 1.381(6) .
C6 C7 1.387(6) .
O6 C18 1.239(5) .
C7 C8 1.382(7) .
C8 C9 1.376(7) .
C11 C12 1.513(5) .
C12 C17 1.383(5) .
C12 C13 1.393(5) .
C13 C14 1.387(5) .
C14 C15 1.398(5) .
C14 C18 1.515(5) .
C15 C16 1.392(5) .
C16 C17 1.396(5) .
C16 C19 1.495(5) .
